data_2231712
loop_
_publ_author_name
'Al-Dajani, Mohammad T.M.'
'Adballah, Hassan H.'
'Mohamed, Nornisah'
'Hemamalini, Madhukar'
'Fun, Hoong-Kun'

_publ_section_title
;
 Ethyl 4-(phenylsulfonyl)piperazine-1-carboxylate
;
_journal_coeditor_code TK2781
_journal_issue 9
_journal_name_full 'Acta Crystallographica Section E'
_journal_page_first o2401
_journal_paper_doi 10.1107/S1600536811033162
_journal_volume 67
_journal_year 2011
_chemical_formula_iupac 'C13 H18 N2 O4 S'
_chemical_formula_moiety 'C13 H18 N2 O4 S'
_chemical_formula_sum 'C13 H18 N2 O4 S'
_chemical_formula_weight 298.35
_chemical_name_systematic
;
Ethyl 4-(phenylsulfonyl)piperazine-1-carboxylate
;
_space_group_IT_number 14
_symmetry_cell_setting monoclinic
_symmetry_space_group_name_Hall '-P 2ybc'
_symmetry_space_group_name_H-M 'P 1 21/c 1'
_atom_sites_solution_hydrogens geom
_atom_sites_solution_primary direct
_atom_sites_solution_secondary difmap
_audit_creation_method SHELXL-97
_cell_angle_alpha 90.00
_cell_angle_beta 114.026(3)
_cell_angle_gamma 90.00
_cell_formula_units_Z 4
_cell_length_a 6.1433(5)
_cell_length_b 20.5966(17)
_cell_length_c 12.5626(8)
_cell_measurement_reflns_used 5957
_cell_measurement_temperature 296(2)
_cell_measurement_theta_max 29.68
_cell_measurement_theta_min 2.66
_cell_volume 1451.84(19)
_computing_cell_refinement 'SAINT (Bruker, 2009)'
_computing_data_collection 'APEX2 (Bruker, 2009)'
_computing_data_reduction 'SAINT (Bruker, 2009)'
_computing_molecular_graphics 'SHELXTL (Sheldrick, 2008)'
_computing_publication_material
;
SHELXTL (Sheldrick, 2008) and PLATON (Spek, 2009)
;
_computing_structure_refinement 'SHELXTL (Sheldrick, 2008)'
_computing_structure_solution 'SHELXTL (Sheldrick, 2008)'
_diffrn_ambient_temperature 296(2)
_diffrn_measured_fraction_theta_full 0.994
_diffrn_measured_fraction_theta_max 0.994
_diffrn_measurement_device_type
;
Bruker APEXII DUO CCD area-detector
;
_diffrn_measurement_method '\f and \w'
_diffrn_radiation_monochromator graphite
_diffrn_radiation_source 'fine-focus sealed tube'
_diffrn_radiation_type MoK\a
_diffrn_radiation_wavelength 0.71073
_diffrn_reflns_av_R_equivalents 0.0229
_diffrn_reflns_av_sigmaI/netI 0.0214
_diffrn_reflns_limit_h_max 8
_diffrn_reflns_limit_h_min -8
_diffrn_reflns_limit_k_max 24
_diffrn_reflns_limit_k_min -29
_diffrn_reflns_limit_l_max 17
_diffrn_reflns_limit_l_min -17
_diffrn_reflns_number 16507
_diffrn_reflns_theta_full 30.12
_diffrn_reflns_theta_max 30.12
_diffrn_reflns_theta_min 2.03
_diffrn_standards_number 0
_exptl_absorpt_coefficient_mu 0.237
_exptl_absorpt_correction_T_max 0.9607
_exptl_absorpt_correction_T_min 0.8751
_exptl_absorpt_correction_type multi-scan
_exptl_absorpt_process_details '(SADABS; Bruker, 2009)'
_exptl_crystal_colour yellow
_exptl_crystal_density_diffrn 1.365
_exptl_crystal_density_method 'not measured'
_exptl_crystal_description block
_exptl_crystal_F_000 632
_exptl_crystal_size_max 0.58
_exptl_crystal_size_mid 0.38
_exptl_crystal_size_min 0.17
_refine_diff_density_max 0.602
_refine_diff_density_min -0.296
_refine_ls_extinction_method none
_refine_ls_goodness_of_fit_ref 1.035
_refine_ls_hydrogen_treatment constr
_refine_ls_matrix_type full
_refine_ls_number_parameters 182
_refine_ls_number_reflns 4255
_refine_ls_number_restraints 0
_refine_ls_restrained_S_all 1.035
_refine_ls_R_factor_all 0.0591
_refine_ls_R_factor_gt 0.0475
_refine_ls_shift/su_max 0.001
_refine_ls_shift/su_mean 0.000
_refine_ls_structure_factor_coef Fsqd
_refine_ls_weighting_details 'calc w=1/[\s^2^(Fo^2^)+(0.0887P)^2^+0.3986P] where P=(Fo^2^+2Fc^2^)/3'
_refine_ls_weighting_scheme calc
_refine_ls_wR_factor_gt 0.1451
_refine_ls_wR_factor_ref 0.1583
_reflns_number_gt 3400
_reflns_number_total 4255
_reflns_threshold_expression I>2\s(I)
_cod_data_source_file tk2781.cif
_cod_data_source_block I
_cod_original_sg_symbol_H-M 'P 21/c'
_cod_database_code 2231712
_cod_database_fobs_code 2231712

loop_
_symmetry_equiv_pos_as_xyz
'x, y, z'
'-x, y+1/2, -z+1/2'
'-x, -y, -z'
'x, -y-1/2, z-1/2'

loop_
_atom_site_type_symbol
_atom_site_label
_atom_site_fract_x
_atom_site_fract_y
_atom_site_fract_z
_atom_site_U_iso_or_equiv
_atom_site_adp_type
_atom_site_calc_flag
_atom_site_refinement_flags
_atom_site_occupancy
_atom_site_symmetry_multiplicity
S S1 0.36299(7) -0.120155(19) 0.94030(3) 0.03858(14) Uani d . 1 1
O O1 0.3060(3) -0.12052(6) 1.04000(10) 0.0517(3) Uani d . 1 1
O O2 0.6074(2) -0.12032(7) 0.95617(12) 0.0547(3) Uani d . 1 1
O O3 -0.1090(3) 0.07756(8) 0.52229(12) 0.0659(4) Uani d . 1 1
O O4 -0.3840(2) 0.07205(8) 0.59831(12) 0.0605(4) Uani d . 1 1
N N1 0.2424(2) -0.05482(6) 0.86538(10) 0.0346(3) Uani d . 1 1
N N2 -0.0094(2) 0.04239(7) 0.70682(12) 0.0412(3) Uani d . 1 1
C C1 0.0247(4) -0.21553(9) 0.86231(18) 0.0544(4) Uani d . 1 1
H H1A -0.0323 -0.1999 0.9156 0.065 Uiso calc R 1 1
C C2 -0.0839(4) -0.26783(11) 0.7902(2) 0.0749(7) Uani d . 1 1
H H2A -0.2149 -0.2877 0.7957 0.090 Uiso calc R 1 1
C C3 -0.0001(5) -0.29053(11) 0.7108(2) 0.0813(8) Uani d . 1 1
H H3A -0.0749 -0.3255 0.6630 0.098 Uiso calc R 1 1
C C4 0.1924(5) -0.26197(12) 0.7021(2) 0.0785(7) Uani d . 1 1
H H4A 0.2477 -0.2776 0.6482 0.094 Uiso calc R 1 1
C C5 0.3063(4) -0.20992(11) 0.77261(18) 0.0595(5) Uani d . 1 1
H H5A 0.4375 -0.1905 0.7666 0.071 Uiso calc R 1 1
C C6 0.2208(3) -0.18732(8) 0.85247(14) 0.0421(3) Uani d . 1 1
C C7 -0.0086(3) -0.04191(8) 0.84341(13) 0.0376(3) Uani d . 1 1
H H7A -0.0340 -0.0501 0.9135 0.045 Uiso calc R 1 1
H H7B -0.1126 -0.0704 0.7824 0.045 Uiso calc R 1 1
C C8 -0.0652(3) 0.02844(8) 0.80650(14) 0.0406(3) Uani d . 1 1
H H8A -0.2328 0.0367 0.7862 0.049 Uiso calc R 1 1
H H8B 0.0271 0.0567 0.8708 0.049 Uiso calc R 1 1
C C9 0.2364(3) 0.02842(9) 0.72652(16) 0.0472(4) Uani d . 1 1
H H9A 0.3431 0.0565 0.7873 0.057 Uiso calc R 1 1
H H9B 0.2594 0.0367 0.6558 0.057 Uiso calc R 1 1
C C10 0.2931(3) -0.04207(9) 0.76225(14) 0.0423(3) Uani d . 1 1
H H10A 0.1969 -0.0703 0.6987 0.051 Uiso calc R 1 1
H H10B 0.4597 -0.0508 0.7804 0.051 Uiso calc R 1 1
C C11 -0.1625(3) 0.06530(8) 0.60275(14) 0.0436(4) Uani d . 1 1
C C12 -0.5669(4) 0.09306(12) 0.48616(18) 0.0637(5) Uani d . 1 1
H H12A -0.5300 0.0763 0.4233 0.076 Uiso calc R 1 1
H H12C -0.7206 0.0759 0.4769 0.076 Uiso calc R 1 1
C C13 -0.5775(7) 0.16308(16) 0.4804(3) 0.1174(13) Uani d . 1 1
H H13A -0.6971 0.1763 0.4064 0.176 Uiso calc R 1 1
H H13B -0.4254 0.1799 0.4891 0.176 Uiso calc R 1 1
H H13C -0.6170 0.1795 0.5418 0.176 Uiso calc R 1 1

loop_
_atom_site_aniso_label
_atom_site_aniso_U_11
_atom_site_aniso_U_22
_atom_site_aniso_U_33
_atom_site_aniso_U_12
_atom_site_aniso_U_13
_atom_site_aniso_U_23
S1 0.0397(2) 0.0421(2) 0.0286(2) 0.00210(13) 0.00853(15) 0.00111(13)
O1 0.0710(9) 0.0526(7) 0.0297(6) 0.0009(6) 0.0187(6) 0.0025(5)
O2 0.0368(6) 0.0628(8) 0.0521(8) 0.0056(5) 0.0053(5) 0.0070(6)
O3 0.0668(9) 0.0926(11) 0.0443(7) 0.0176(8) 0.0288(6) 0.0217(7)
O4 0.0449(7) 0.0863(10) 0.0481(7) 0.0147(6) 0.0167(6) 0.0204(7)
N1 0.0342(6) 0.0394(6) 0.0305(6) 0.0018(5) 0.0136(5) 0.0023(5)
N2 0.0382(6) 0.0502(7) 0.0376(6) 0.0057(5) 0.0179(5) 0.0107(6)
C1 0.0568(10) 0.0465(9) 0.0550(10) -0.0022(8) 0.0178(8) 0.0017(8)
C2 0.0690(14) 0.0462(11) 0.0853(17) -0.0098(9) 0.0065(12) 0.0024(11)
C3 0.0979(19) 0.0399(10) 0.0691(15) 0.0061(11) -0.0039(13) -0.0143(10)
C4 0.1010(19) 0.0625(14) 0.0608(13) 0.0193(13) 0.0213(13) -0.0212(11)
C5 0.0699(12) 0.0580(11) 0.0521(10) 0.0106(9) 0.0262(9) -0.0092(9)
C6 0.0470(8) 0.0366(8) 0.0374(7) 0.0065(6) 0.0119(6) 0.0000(6)
C7 0.0366(7) 0.0439(8) 0.0364(7) 0.0003(6) 0.0192(6) 0.0037(6)
C8 0.0435(7) 0.0449(8) 0.0373(7) 0.0074(6) 0.0205(6) 0.0040(6)
C9 0.0376(7) 0.0587(10) 0.0494(9) 0.0020(7) 0.0220(7) 0.0164(8)
C10 0.0380(7) 0.0556(9) 0.0386(8) 0.0075(6) 0.0210(6) 0.0076(7)
C11 0.0455(8) 0.0477(9) 0.0375(8) 0.0038(6) 0.0169(6) 0.0053(6)
C12 0.0510(10) 0.0811(15) 0.0494(10) 0.0032(10) 0.0104(8) 0.0043(10)
C13 0.131(3) 0.077(2) 0.101(2) 0.0254(18) 0.003(2) 0.0136(17)

loop_
_atom_type_symbol
_atom_type_description
_atom_type_scat_dispersion_real
_atom_type_scat_dispersion_imag
_atom_type_scat_source
C C 0.0033 0.0016 'International Tables Vol C Tables 4.2.6.8 and 6.1.1.4'
H H 0.0000 0.0000 'International Tables Vol C Tables 4.2.6.8 and 6.1.1.4'
N N 0.0061 0.0033 'International Tables Vol C Tables 4.2.6.8 and 6.1.1.4'
O O 0.0106 0.0060 'International Tables Vol C Tables 4.2.6.8 and 6.1.1.4'
S S 0.1246 0.1234 'International Tables Vol C Tables 4.2.6.8 and 6.1.1.4'

loop_
_geom_angle_atom_site_label_1
_geom_angle_atom_site_label_2
_geom_angle_atom_site_label_3
_geom_angle
O1 S1 O2 119.62(9)
O1 S1 N1 107.02(7)
O2 S1 N1 106.60(7)
O1 S1 C6 107.94(8)
O2 S1 C6 108.04(8)
N1 S1 C6 107.00(7)
C11 O4 C12 115.91(15)
C10 N1 C7 112.47(11)
C10 N1 S1 116.33(10)
C7 N1 S1 116.73(10)
C11 N2 C8 126.01(13)
C11 N2 C9 120.02(13)
C8 N2 C9 113.96(12)
C6 C1 C2 118.1(2)
C6 C1 H1A 121.0
C2 C1 H1A 121.0
C3 C2 C1 120.9(2)
C3 C2 H2A 119.6
C1 C2 H2A 119.6
C4 C3 C2 120.2(2)
C4 C3 H3A 119.9
C2 C3 H3A 119.9
C3 C4 C5 120.7(2)
C3 C4 H4A 119.6
C5 C4 H4A 119.6
C4 C5 C6 118.7(2)
C4 C5 H5A 120.7
C6 C5 H5A 120.7
C1 C6 C5 121.44(18)
C1 C6 S1 119.99(14)
C5 C6 S1 118.55(15)
N1 C7 C8 108.73(12)
N1 C7 H7A 109.9
C8 C7 H7A 109.9
N1 C7 H7B 109.9
C8 C7 H7B 109.9
H7A C7 H7B 108.3
N2 C8 C7 110.26(12)
N2 C8 H8A 109.6
C7 C8 H8A 109.6
N2 C8 H8B 109.6
C7 C8 H8B 109.6
H8A C8 H8B 108.1
N2 C9 C10 109.69(13)
N2 C9 H9A 109.7
C10 C9 H9A 109.7
N2 C9 H9B 109.7
C10 C9 H9B 109.7
H9A C9 H9B 108.2
N1 C10 C9 108.96(13)
N1 C10 H10A 109.9
C9 C10 H10A 109.9
N1 C10 H10B 109.9
C9 C10 H10B 109.9
H10A C10 H10B 108.3
O3 C11 O4 123.90(15)
O3 C11 N2 124.31(16)
O4 C11 N2 111.78(14)
C13 C12 O4 110.2(2)
C13 C12 H12A 109.6
O4 C12 H12A 109.6
C13 C12 H12C 109.6
O4 C12 H12C 109.6
H12A C12 H12C 108.1
C12 C13 H13A 109.5
C12 C13 H13B 109.5
H13A C13 H13B 109.5
C12 C13 H13C 109.5
H13A C13 H13C 109.5
H13B C13 H13C 109.5

loop_
_geom_bond_atom_site_label_1
_geom_bond_atom_site_label_2
_geom_bond_distance
S1 O1 1.4312(13)
S1 O2 1.4320(14)
S1 N1 1.6365(13)
S1 C6 1.7634(17)
O3 C11 1.210(2)
O4 C11 1.346(2)
O4 C12 1.465(2)
N1 C10 1.4745(18)
N1 C7 1.4755(18)
N2 C11 1.347(2)
N2 C8 1.4554(19)
N2 C9 1.455(2)
C1 C6 1.387(3)
C1 C2 1.391(3)
C1 H1A 0.9300
C2 C3 1.377(4)
C2 H2A 0.9300
C3 C4 1.365(4)
C3 H3A 0.9300
C4 C5 1.385(3)
C4 H4A 0.9300
C5 C6 1.389(2)
C5 H5A 0.9300
C7 C8 1.518(2)
C7 H7A 0.9700
C7 H7B 0.9700
C8 H8A 0.9700
C8 H8B 0.9700
C9 C10 1.518(2)
C9 H9A 0.9700
C9 H9B 0.9700
C10 H10A 0.9700
C10 H10B 0.9700
C12 C13 1.444(4)
C12 H12A 0.9700
C12 H12C 0.9700
C13 H13A 0.9600
C13 H13B 0.9600
C13 H13C 0.9600

loop_
_geom_hbond_atom_site_label_D
_geom_hbond_atom_site_label_H
_geom_hbond_atom_site_label_A
_geom_hbond_site_symmetry_A
_geom_hbond_distance_DH
_geom_hbond_distance_HA
_geom_hbond_distance_DA
_geom_hbond_angle_DHA
_geom_hbond_publ_flag
C13 H13A Cg1 3_456 0.96 2.97 3.900(4) 165 yes

loop_
_geom_torsion_atom_site_label_1
_geom_torsion_atom_site_label_2
_geom_torsion_atom_site_label_3
_geom_torsion_atom_site_label_4
_geom_torsion
O1 S1 N1 C10 175.82(11)
O2 S1 N1 C10 46.71(13)
C6 S1 N1 C10 -68.69(13)
O1 S1 N1 C7 -47.57(12)
O2 S1 N1 C7 -176.67(11)
C6 S1 N1 C7 67.92(12)
C6 C1 C2 C3 -0.5(3)
C1 C2 C3 C4 0.2(4)
C2 C3 C4 C5 0.0(4)
C3 C4 C5 C6 0.0(3)
C2 C1 C6 C5 0.5(3)
C2 C1 C6 S1 179.12(15)
C4 C5 C6 C1 -0.3(3)
C4 C5 C6 S1 -178.91(16)
O1 S1 C6 C1 21.89(16)
O2 S1 C6 C1 152.57(14)
N1 S1 C6 C1 -92.99(15)
O1 S1 C6 C5 -159.47(14)
O2 S1 C6 C5 -28.79(17)
N1 S1 C6 C5 85.65(15)
C10 N1 C7 C8 -58.52(17)
S1 N1 C7 C8 163.26(10)
C11 N2 C8 C7 122.68(18)
C9 N2 C8 C7 -56.43(18)
N1 C7 C8 N2 55.05(16)
C11 N2 C9 C10 -122.59(17)
C8 N2 C9 C10 56.58(19)
C7 N1 C10 C9 59.10(17)
S1 N1 C10 C9 -162.49(11)
N2 C9 C10 N1 -55.79(18)
C12 O4 C11 O3 2.6(3)
C12 O4 C11 N2 -176.51(17)
C8 N2 C11 O3 178.53(18)
C9 N2 C11 O3 -2.4(3)
C8 N2 C11 O4 -2.4(2)
C9 N2 C11 O4 176.66(15)
C11 O4 C12 C13 -88.6(3)

loop_
_cod_related_entry_id
_cod_related_entry_database
_cod_related_entry_code
1 ChemSpider 644598
